data_4023147
loop_
_publ_author_name
'Jean Bouffard'
'Robert F. Eaton'
'Peter M\"uller'
'Timothy M. Swager'

_publ_section_title
;
 Iptycene-Derived Pyridazines and Phthalazines
;
_journal_name_full 'Journal of Organic Chemistry'
_journal_page_first 10166
_journal_page_last 10180
_journal_paper_doi 10.1021/jo702000d
_journal_volume 72
_journal_year 2007
_chemical_formula_sum 'C51.41 H41.17 N4 O2'
_chemical_formula_weight 747.02
_chemical_name_systematic
;
 ?
;
_space_group_IT_number 82
_symmetry_cell_setting tetragonal
_symmetry_space_group_name_Hall 'I -4'
_symmetry_space_group_name_H-M 'I -4'
_atom_sites_solution_hydrogens geom
_atom_sites_solution_primary direct
_atom_sites_solution_secondary difmap
_audit_creation_method SHELXL-97
_cell_angle_alpha 90.00
_cell_angle_beta 90.00
_cell_angle_gamma 90.00
_cell_formula_units_Z 8
_cell_length_a 19.1978(5)
_cell_length_b 19.1978(5)
_cell_length_c 22.0008(12)
_cell_measurement_reflns_used 9969
_cell_measurement_temperature 100(2)
_cell_measurement_theta_max 28.77
_cell_measurement_theta_min 2.38
_cell_volume 8108.5(5)
_computing_cell_refinement 'SAINT 7 (Bruker-AXS, 2005)'
_computing_data_collection 'SMART 5 (Bruker-AXS, 2003)'
_computing_data_reduction 'SAINT 7 (Bruker-AXS, 2005)'
_computing_molecular_graphics 'Bruker SHELXTL'
_computing_publication_material 'Bruker SHELXTL'
_computing_structure_refinement 'SHELXL-97 (Sheldrick, 1997)'
_computing_structure_solution 'SHELXS-97 (Sheldrick, 1990)'
_diffrn_ambient_temperature 100(2)
_diffrn_detector_area_resol_mean 8.3
_diffrn_measured_fraction_theta_full 1.000
_diffrn_measured_fraction_theta_max 1.000
_diffrn_measurement_device_type 'Bruker Smart APEX CCD'
_diffrn_measurement_method 'omega and phi scans'
_diffrn_radiation_monochromator graphite
_diffrn_radiation_source 'fine-focus sealed tube'
_diffrn_radiation_type MoK\a
_diffrn_radiation_wavelength 0.71073
_diffrn_reflns_av_R_equivalents 0.0659
_diffrn_reflns_av_sigmaI/netI 0.0269
_diffrn_reflns_limit_h_max 26
_diffrn_reflns_limit_h_min -26
_diffrn_reflns_limit_k_max 26
_diffrn_reflns_limit_k_min -26
_diffrn_reflns_limit_l_max 30
_diffrn_reflns_limit_l_min -30
_diffrn_reflns_number 95861
_diffrn_reflns_theta_full 29.57
_diffrn_reflns_theta_max 29.57
_diffrn_reflns_theta_min 1.85
_diffrn_standards_decay_% 0
_diffrn_standards_interval_count 0
_diffrn_standards_interval_time 0
_diffrn_standards_number 0
_exptl_absorpt_coefficient_mu 0.075
_exptl_absorpt_correction_T_max 0.9925
_exptl_absorpt_correction_T_min 0.9815
_exptl_absorpt_correction_type multi-scan
_exptl_absorpt_process_details 'SADABS (Sheldrick, 2005)'
_exptl_crystal_colour colourless
_exptl_crystal_density_diffrn 1.224
_exptl_crystal_density_method 'not measured'
_exptl_crystal_description plate
_exptl_crystal_F_000 3149
_exptl_crystal_size_max 0.25
_exptl_crystal_size_mid 0.25
_exptl_crystal_size_min 0.10
_refine_diff_density_max 0.309
_refine_diff_density_min -0.248
_refine_diff_density_rms 0.046
_refine_ls_abs_structure_details 'Friedel Pairs Merged (no anomalous  signal)'
_refine_ls_extinction_method none
_refine_ls_goodness_of_fit_ref 1.023
_refine_ls_hydrogen_treatment constr
_refine_ls_matrix_type full
_refine_ls_number_parameters 638
_refine_ls_number_reflns 5843
_refine_ls_number_restraints 416
_refine_ls_restrained_S_all 1.006
_refine_ls_R_factor_all 0.0564
_refine_ls_R_factor_gt 0.0467
_refine_ls_shift/su_max 0.000
_refine_ls_shift/su_mean 0.000
_refine_ls_structure_factor_coef Fsqd
_refine_ls_weighting_details 'calc w=1/[\s^2^(Fo^2^)+(0.0777P)^2^+3.1900P] where P=(Fo^2^+2Fc^2^)/3'
_refine_ls_weighting_scheme calc
_refine_ls_wR_factor_gt 0.1178
_refine_ls_wR_factor_ref 0.1251
_reflns_number_gt 5117
_reflns_number_total 5843
_reflns_threshold_expression >2sigma(I)
_cod_data_source_file jo702000d-File007.cif
_cod_data_source_block 07074
_cod_depositor_comments
;
The following automatic conversions were performed:
'_symmetry_cell_setting' value 'Tetragonal' changed to 'tetragonal'
according to '/home/saulius/struct/CIF-dictionaries/cif_core.dic'
dictionary named 'cif_core.dic' version 2.4.1 from 2010-06-29.

Automatic conversion script
Id: cif_fix_enum 1527 2010-12-29 10:47:43Z saulius 
;
_cod_database_code 4023147

loop_
_symmetry_equiv_pos_as_xyz
'x, y, z'
'-x, -y, z'
'y, -x, -z'
'-y, x, -z'
'x+1/2, y+1/2, z+1/2'
'-x+1/2, -y+1/2, z+1/2'
'y+1/2, -x+1/2, -z+1/2'
'-y+1/2, x+1/2, -z+1/2'

loop_
_atom_site_label
_atom_site_type_symbol
_atom_site_fract_x
_atom_site_fract_y
_atom_site_fract_z
_atom_site_U_iso_or_equiv
_atom_site_adp_type
_atom_site_occupancy
_atom_site_symmetry_multiplicity
_atom_site_calc_flag
_atom_site_refinement_flags
_atom_site_disorder_assembly
_atom_site_disorder_group
N1 N 0.42593(12) 0.07473(11) 0.15571(9) 0.0318(5) Uani 1 1 d . . .
C1 C 0.38754(12) 0.03014(12) 0.12666(10) 0.0251(4) Uani 1 1 d DU A .
O1 O 0.35267(10) -0.01886(10) 0.15842(7) 0.0348(4) Uani 1 1 d DU . .
C23 C 0.3551(16) -0.0099(13) 0.2255(4) 0.060(5) Uani 0.53(5) 1 d PDU A 1
H23A H 0.4016 -0.0221 0.2404 0.090 Uiso 0.53(5) 1 calc PR A 1
H23B H 0.3204 -0.0403 0.2445 0.090 Uiso 0.53(5) 1 calc PR A 1
H23C H 0.3450 0.0388 0.2357 0.090 Uiso 0.53(5) 1 calc PR A 1
C23A C 0.3730(8) -0.0284(8) 0.2217(4) 0.033(2) Uani 0.47(5) 1 d PDU A 2
H23D H 0.4235 -0.0353 0.2241 0.050 Uiso 0.47(5) 1 calc PR A 2
H23E H 0.3491 -0.0693 0.2383 0.050 Uiso 0.47(5) 1 calc PR A 2
H23F H 0.3599 0.0130 0.2452 0.050 Uiso 0.47(5) 1 calc PR A 2
C2 C 0.37914(11) 0.02700(10) 0.06234(10) 0.0199(4) Uani 1 1 d . . .
C3 C 0.33864(11) -0.02457(11) 0.03318(10) 0.0207(4) Uani 1 1 d . A .
H3 H 0.3131 -0.0576 0.0563 0.025 Uiso 1 1 calc R . .
C4 C 0.33690(11) -0.02616(11) -0.02890(10) 0.0211(4) Uani 1 1 d . . .
C5 C 0.29875(12) -0.07920(11) -0.06776(10) 0.0231(4) Uani 1 1 d . A .
H5 H 0.2725 -0.1144 -0.0434 0.028 Uiso 1 1 calc R . .
C6 C 0.25267(12) -0.03746(11) -0.11050(10) 0.0243(4) Uani 1 1 d . . .
C7 C 0.18135(13) -0.04497(14) -0.11790(12) 0.0319(5) Uani 1 1 d . A .
H7 H 0.1566 -0.0793 -0.0955 0.038 Uiso 1 1 calc R . .
C8 C 0.14639(14) -0.00154(17) -0.15857(13) 0.0395(6) Uani 1 1 d . . .
H8 H 0.0977 -0.0070 -0.1644 0.047 Uiso 1 1 calc R A .
C9 C 0.18158(15) 0.04887(15) -0.19010(13) 0.0388(6) Uani 1 1 d . A .
H9 H 0.1568 0.0787 -0.2169 0.047 Uiso 1 1 calc R . .
C10 C 0.25359(13) 0.05700(13) -0.18335(11) 0.0295(5) Uani 1 1 d . . .
H10 H 0.2779 0.0921 -0.2052 0.035 Uiso 1 1 calc R A .
C11 C 0.28887(12) 0.01268(11) -0.14397(10) 0.0237(4) Uani 1 1 d . A .
C12 C 0.36700(11) 0.01254(11) -0.13161(9) 0.0223(4) Uani 1 1 d . . .
H12 H 0.3930 0.0476 -0.1564 0.027 Uiso 1 1 calc R A .
C13 C 0.37490(11) 0.02371(11) -0.06326(9) 0.0210(4) Uani 1 1 d . A .
C14 C 0.41359(11) 0.07457(10) -0.03563(10) 0.0205(4) Uani 1 1 d . . .
H14 H 0.4387 0.1075 -0.0592 0.025 Uiso 1 1 calc R A .
C15 C 0.41554(10) 0.07729(10) 0.02852(9) 0.0196(4) Uani 1 1 d . A .
C16 C 0.45354(11) 0.12789(11) 0.06376(10) 0.0220(4) Uani 1 1 d . . .
N2 N 0.45893(11) 0.12627(10) 0.12301(9) 0.0276(4) Uani 1 1 d . A .
C17 C 0.35561(12) -0.11117(11) -0.10717(10) 0.0248(4) Uani 1 1 d . . .
C18 C 0.37314(14) -0.18142(13) -0.11047(11) 0.0316(5) Uani 1 1 d . A .
H18 H 0.3489 -0.2149 -0.0867 0.038 Uiso 1 1 calc R . .
C19 C 0.42691(14) -0.20202(14) -0.14931(13) 0.0359(6) Uani 1 1 d . . .
H19 H 0.4395 -0.2498 -0.1517 0.043 Uiso 1 1 calc R A .
C20 C 0.46186(14) -0.15361(15) -0.18429(12) 0.0362(6) Uani 1 1 d . A .
H20 H 0.4980 -0.1683 -0.2108 0.043 Uiso 1 1 calc R . .
C21 C 0.44445(12) -0.08327(14) -0.18087(11) 0.0287(5) Uani 1 1 d . . .
H21 H 0.4687 -0.0501 -0.2049 0.034 Uiso 1 1 calc R A .
C22 C 0.39150(11) -0.06205(12) -0.14227(10) 0.0238(4) Uani 1 1 d . A .
N3 N 0.46152(10) 0.28292(10) -0.03141(10) 0.0278(4) Uani 1 1 d . A .
C24 C 0.52367(12) 0.30728(11) -0.02191(11) 0.0265(4) Uani 1 1 d D . .
O2 O 0.54344(9) 0.36619(9) -0.05030(10) 0.0379(5) Uani 1 1 d D . .
C46 C 0.49211(16) 0.39820(18) -0.0894(2) 0.0569(10) Uani 1 1 d D . .
H46A H 0.4738 0.3633 -0.1178 0.085 Uiso 1 1 calc R . .
H46B H 0.5138 0.4362 -0.1124 0.085 Uiso 1 1 calc R . .
H46C H 0.4540 0.4168 -0.0647 0.085 Uiso 1 1 calc R . .
C25 C 0.57499(11) 0.27547(11) 0.01609(10) 0.0224(4) Uani 1 1 d . A .
C26 C 0.64295(11) 0.30263(11) 0.02338(11) 0.0245(4) Uani 1 1 d . . .
H26 H 0.6568 0.3441 0.0031 0.029 Uiso 1 1 calc R . .
C27 C 0.68815(11) 0.26785(11) 0.06029(11) 0.0239(4) Uani 1 1 d . . .
C28 C 0.76276(12) 0.29020(11) 0.07493(11) 0.0263(4) Uani 1 1 d . . .
H28 H 0.7772 0.3338 0.0535 0.032 Uiso 1 1 calc R . .
C29 C 0.80798(12) 0.22759(12) 0.05914(12) 0.0278(5) Uani 1 1 d . . .
C30 C 0.86374(13) 0.22735(14) 0.01877(13) 0.0343(5) Uani 1 1 d . . .
H30 H 0.8765 0.2685 -0.0024 0.041 Uiso 1 1 calc R . .
C31 C 0.90062(14) 0.16551(15) 0.00998(15) 0.0419(7) Uani 1 1 d . . .
H31 H 0.9393 0.1648 -0.0170 0.050 Uiso 1 1 calc R . .
C32 C 0.88141(14) 0.10537(14) 0.04009(15) 0.0416(7) Uani 1 1 d . . .
H32 H 0.9067 0.0636 0.0333 0.050 Uiso 1 1 calc R . .
C33 C 0.82540(13) 0.10533(13) 0.08017(14) 0.0352(6) Uani 1 1 d . . .
H33 H 0.8124 0.0638 0.1008 0.042 Uiso 1 1 calc R . .
C34 C 0.78876(12) 0.16667(12) 0.08969(12) 0.0295(5) Uani 1 1 d . . .
C35 C 0.72570(12) 0.17647(11) 0.13117(11) 0.0260(4) Uani 1 1 d . . .
H35 H 0.7118 0.1328 0.1528 0.031 Uiso 1 1 calc R . .
C36 C 0.66815(11) 0.20590(11) 0.09109(11) 0.0238(4) Uani 1 1 d . . .
C37 C 0.60227(11) 0.17923(10) 0.08462(10) 0.0219(4) Uani 1 1 d . A .
H37 H 0.5890 0.1381 0.1057 0.026 Uiso 1 1 calc R . .
C38 C 0.55438(11) 0.21379(10) 0.04613(10) 0.0213(4) Uani 1 1 d . . .
C39 C 0.48488(11) 0.19058(10) 0.03405(10) 0.0214(4) Uani 1 1 d . A .
N4 N 0.44171(10) 0.22282(10) -0.00241(10) 0.0256(4) Uani 1 1 d . . .
C40 C 0.76340(12) 0.29697(12) 0.14359(11) 0.0274(5) Uani 1 1 d . . .
C41 C 0.77714(13) 0.35778(13) 0.17595(13) 0.0322(5) Uani 1 1 d . . .
H41 H 0.7893 0.3995 0.1553 0.039 Uiso 1 1 calc R . .
C42 C 0.77270(14) 0.35646(15) 0.23941(13) 0.0384(6) Uani 1 1 d . . .
H42 H 0.7819 0.3976 0.2621 0.046 Uiso 1 1 calc R . .
C43 C 0.75508(15) 0.29571(16) 0.26931(14) 0.0412(6) Uani 1 1 d . . .
H43 H 0.7532 0.2952 0.3125 0.049 Uiso 1 1 calc R . .
C44 C 0.73999(14) 0.23493(14) 0.23687(13) 0.0356(5) Uani 1 1 d . . .
H44 H 0.7271 0.1935 0.2576 0.043 Uiso 1 1 calc R . .
C45 C 0.74406(12) 0.23614(12) 0.17431(12) 0.0288(5) Uani 1 1 d . . .
C1X C 0.8120(6) 0.1070(6) 0.3551(5) 0.053(2) Uani 0.507(4) 1 d PDU B 1
H1X1 H 0.8169 0.1543 0.3390 0.079 Uiso 0.507(4) 1 calc PR B 1
H1X2 H 0.8408 0.1019 0.3917 0.079 Uiso 0.507(4) 1 calc PR B 1
H1X3 H 0.7631 0.0984 0.3654 0.079 Uiso 0.507(4) 1 calc PR B 1
C2X C 0.8345(7) 0.0569(5) 0.3094(5) 0.076(2) Uani 0.507(4) 1 d PDU B 1
H2X1 H 0.8051 0.0641 0.2730 0.091 Uiso 0.507(4) 1 calc PR B 1
H2X2 H 0.8828 0.0693 0.2978 0.091 Uiso 0.507(4) 1 calc PR B 1
C3X C 0.8339(8) -0.0165(5) 0.3227(5) 0.082(3) Uani 0.507(4) 1 d PDU B 1
H3X1 H 0.7896 -0.0258 0.3442 0.098 Uiso 0.507(4) 1 calc PR B 1
H3X2 H 0.8717 -0.0246 0.3524 0.098 Uiso 0.507(4) 1 calc PR B 1
C4X C 0.8407(8) -0.0699(6) 0.2771(6) 0.093(3) Uani 0.507(4) 1 d PDU B 1
H4X1 H 0.8108 -0.1089 0.2907 0.112 Uiso 0.507(4) 1 calc PR B 1
H4X2 H 0.8893 -0.0868 0.2799 0.112 Uiso 0.507(4) 1 calc PR B 1
C5X C 0.8265(9) -0.0609(6) 0.2126(6) 0.091(3) Uani 0.507(4) 1 d PDU B 1
H5X1 H 0.8345 -0.1050 0.1913 0.137 Uiso 0.507(4) 1 calc PR B 1
H5X2 H 0.8574 -0.0250 0.1960 0.137 Uiso 0.507(4) 1 calc PR B 1
H5X3 H 0.7779 -0.0466 0.2071 0.137 Uiso 0.507(4) 1 calc PR B 1
C1Y C 0.8041(8) 0.0474(8) 0.3233(9) 0.077(4) Uani 0.287(6) 1 d PDU C 2
H1Y1 H 0.8174 0.0794 0.3560 0.116 Uiso 0.287(6) 1 calc PR C 2
H1Y2 H 0.7616 0.0225 0.3348 0.116 Uiso 0.287(6) 1 calc PR C 2
H1Y3 H 0.7956 0.0740 0.2860 0.116 Uiso 0.287(6) 1 calc PR C 2
C2Y C 0.8601(8) -0.0024(8) 0.3130(8) 0.067(3) Uani 0.287(6) 1 d PDU C 2
H2Y1 H 0.9027 0.0252 0.3050 0.081 Uiso 0.287(6) 1 calc PR C 2
H2Y2 H 0.8677 -0.0268 0.3521 0.081 Uiso 0.287(6) 1 calc PR C 2
C3Y C 0.8573(13) -0.0560(9) 0.2664(8) 0.089(4) Uani 0.287(6) 1 d PDU C 2
H3Y1 H 0.9053 -0.0726 0.2583 0.107 Uiso 0.287(6) 1 calc PR C 2
H3Y2 H 0.8302 -0.0960 0.2822 0.107 Uiso 0.287(6) 1 calc PR C 2
C4Y C 0.8265(16) -0.0335(10) 0.2095(9) 0.097(5) Uani 0.287(6) 1 d PDU C 2
H4Y1 H 0.8649 -0.0141 0.1847 0.116 Uiso 0.287(6) 1 calc PR C 2
H4Y2 H 0.7953 0.0060 0.2194 0.116 Uiso 0.287(6) 1 calc PR C 2
C5Y C 0.7873(11) -0.0797(9) 0.1698(9) 0.092(5) Uani 0.287(6) 1 d PDU C 2
H5Y1 H 0.7732 -0.0543 0.1332 0.138 Uiso 0.287(6) 1 calc PR C 2
H5Y2 H 0.7458 -0.0964 0.1913 0.138 Uiso 0.287(6) 1 calc PR C 2
H5Y3 H 0.8165 -0.1195 0.1584 0.138 Uiso 0.287(6) 1 calc PR C 2
C10T C 0.8254(13) 0.1148(12) 0.3545(14) 0.061(6) Uani 0.207(5) 1 d PDU D 3
H10A H 0.8626 0.1494 0.3504 0.092 Uiso 0.103(3) 1 calc PR D 3
H10B H 0.8157 0.1069 0.3977 0.092 Uiso 0.103(3) 1 calc PR D 3
H10C H 0.7832 0.1319 0.3344 0.092 Uiso 0.103(3) 1 calc PR D 3
H10D H 0.7784 0.1094 0.3713 0.092 Uiso 0.103(3) 1 calc PR D 3
H10E H 0.8253 0.1519 0.3239 0.092 Uiso 0.103(3) 1 calc PR D 3
H10F H 0.8578 0.1269 0.3872 0.092 Uiso 0.103(3) 1 calc PR D 3
C1T C 0.8481(8) 0.0469(9) 0.3253(8) 0.069(4) Uani 0.207(5) 1 d PDU D 3
C2T C 0.8048(10) -0.0094(9) 0.3245(9) 0.069(4) Uani 0.207(5) 1 d PDU D 3
H2T H 0.7600 -0.0059 0.3425 0.083 Uiso 0.207(5) 1 calc PR D 3
C3T C 0.8252(11) -0.0714(10) 0.2982(9) 0.087(4) Uani 0.207(5) 1 d PDU D 3
H3T H 0.7954 -0.1109 0.2978 0.104 Uiso 0.207(5) 1 calc PR D 3
C4T C 0.8911(10) -0.0737(9) 0.2721(8) 0.083(4) Uani 0.207(5) 1 d PDU D 3
H4T H 0.9060 -0.1157 0.2534 0.099 Uiso 0.207(5) 1 calc PR D 3
C5T C 0.9359(9) -0.0174(8) 0.2724(8) 0.073(4) Uani 0.207(5) 1 d PDU D 3
H5T H 0.9809 -0.0205 0.2545 0.088 Uiso 0.207(5) 1 calc PR D 3
C6T C 0.9136(8) 0.0434(8) 0.2993(7) 0.064(3) Uani 0.207(5) 1 d PDU D 3
H6T H 0.9432 0.0829 0.3000 0.077 Uiso 0.207(5) 1 calc PR D 3

loop_
_atom_site_aniso_label
_atom_site_aniso_U_11
_atom_site_aniso_U_22
_atom_site_aniso_U_33
_atom_site_aniso_U_23
_atom_site_aniso_U_13
_atom_site_aniso_U_12
N1 0.0408(11) 0.0339(11) 0.0208(9) 0.0024(8) -0.0062(8) -0.0115(9)
C1 0.0297(11) 0.0250(10) 0.0205(10) 0.0054(8) -0.0043(8) -0.0047(8)
O1 0.0469(11) 0.0376(9) 0.0200(8) 0.0087(7) -0.0069(7) -0.0179(8)
C23 0.098(12) 0.062(8) 0.020(3) 0.025(4) -0.018(4) -0.036(8)
C23A 0.049(5) 0.030(5) 0.020(3) 0.004(3) -0.008(3) -0.012(3)
C2 0.0217(9) 0.0178(9) 0.0202(9) 0.0007(7) -0.0013(7) -0.0017(7)
C3 0.0222(9) 0.0188(9) 0.0210(9) 0.0011(7) 0.0001(7) -0.0038(7)
C4 0.0219(9) 0.0184(9) 0.0230(10) -0.0010(7) -0.0002(8) -0.0046(7)
C5 0.0285(10) 0.0201(9) 0.0207(9) -0.0025(7) 0.0006(8) -0.0069(8)
C6 0.0277(10) 0.0248(10) 0.0204(10) -0.0064(8) 0.0029(8) -0.0032(8)
C7 0.0267(11) 0.0387(13) 0.0301(12) -0.0073(10) 0.0029(9) -0.0061(9)
C8 0.0261(12) 0.0537(17) 0.0388(14) -0.0096(12) -0.0033(10) 0.0033(11)
C9 0.0395(14) 0.0413(14) 0.0355(14) -0.0073(11) -0.0068(11) 0.0119(11)
C10 0.0376(12) 0.0278(11) 0.0232(11) -0.0034(9) -0.0013(9) 0.0028(9)
C11 0.0283(10) 0.0226(10) 0.0201(10) -0.0058(8) 0.0015(8) -0.0015(8)
C12 0.0261(10) 0.0234(10) 0.0173(9) -0.0009(7) 0.0014(8) -0.0048(8)
C13 0.0232(9) 0.0216(9) 0.0182(9) -0.0003(7) 0.0015(7) -0.0031(7)
C14 0.0231(9) 0.0191(9) 0.0194(9) -0.0004(7) 0.0016(7) -0.0042(7)
C15 0.0193(9) 0.0189(9) 0.0205(9) -0.0011(7) -0.0018(7) -0.0016(7)
C16 0.0226(9) 0.0198(9) 0.0237(10) -0.0001(8) -0.0042(8) -0.0040(7)
N2 0.0322(10) 0.0267(9) 0.0241(9) 0.0003(7) -0.0048(8) -0.0084(8)
C17 0.0272(10) 0.0238(10) 0.0233(10) -0.0043(8) -0.0053(8) -0.0023(8)
C18 0.0407(13) 0.0263(11) 0.0278(11) -0.0039(9) -0.0110(10) -0.0017(9)
C19 0.0422(14) 0.0305(12) 0.0351(13) -0.0096(10) -0.0126(11) 0.0127(10)
C20 0.0291(12) 0.0477(15) 0.0319(13) -0.0137(11) -0.0093(10) 0.0120(10)
C21 0.0238(10) 0.0390(12) 0.0233(11) -0.0057(9) -0.0020(8) -0.0005(9)
C22 0.0248(10) 0.0262(10) 0.0206(10) -0.0053(8) -0.0025(8) -0.0012(8)
N3 0.0246(9) 0.0234(9) 0.0355(11) 0.0050(8) -0.0043(8) 0.0004(7)
C24 0.0278(11) 0.0178(9) 0.0340(12) 0.0036(8) -0.0040(9) 0.0006(8)
O2 0.0307(9) 0.0284(9) 0.0546(12) 0.0195(8) -0.0104(8) -0.0036(7)
C46 0.0386(15) 0.0465(16) 0.086(3) 0.0424(18) -0.0176(16) -0.0037(12)
C25 0.0240(9) 0.0182(9) 0.0251(10) -0.0005(7) -0.0028(8) -0.0010(7)
C26 0.0259(10) 0.0175(9) 0.0301(11) -0.0003(8) -0.0017(8) -0.0033(8)
C27 0.0245(10) 0.0201(9) 0.0271(10) -0.0028(8) -0.0028(8) -0.0036(8)
C28 0.0237(10) 0.0215(10) 0.0337(12) -0.0004(8) -0.0052(9) -0.0031(8)
C29 0.0249(10) 0.0243(10) 0.0341(12) -0.0050(9) -0.0084(9) -0.0038(8)
C30 0.0275(11) 0.0334(12) 0.0421(14) -0.0046(10) -0.0045(10) -0.0053(9)
C31 0.0262(12) 0.0452(15) 0.0542(17) -0.0151(13) -0.0029(12) -0.0017(10)
C32 0.0297(12) 0.0336(13) 0.0615(19) -0.0158(13) -0.0126(12) 0.0061(10)
C33 0.0302(12) 0.0239(11) 0.0515(16) -0.0043(10) -0.0167(11) -0.0004(9)
C34 0.0248(10) 0.0260(10) 0.0379(13) -0.0041(9) -0.0135(9) -0.0022(8)
C35 0.0262(10) 0.0184(9) 0.0335(12) 0.0019(8) -0.0110(9) -0.0040(8)
C36 0.0257(10) 0.0193(9) 0.0263(10) -0.0002(8) -0.0074(8) -0.0015(8)
C37 0.0256(10) 0.0161(8) 0.0239(10) -0.0002(7) -0.0041(8) -0.0019(7)
C38 0.0228(9) 0.0170(9) 0.0241(10) -0.0025(7) -0.0041(8) -0.0015(7)
C39 0.0220(9) 0.0184(9) 0.0239(10) -0.0005(8) -0.0016(8) -0.0025(7)
N4 0.0243(9) 0.0225(8) 0.0301(10) 0.0011(8) -0.0039(8) -0.0019(7)
C40 0.0223(10) 0.0258(10) 0.0342(12) -0.0027(9) -0.0063(9) -0.0021(8)
C41 0.0280(11) 0.0276(11) 0.0410(13) -0.0059(10) -0.0046(10) -0.0062(9)
C42 0.0363(13) 0.0387(14) 0.0402(14) -0.0121(11) -0.0106(11) -0.0065(11)
C43 0.0413(15) 0.0494(16) 0.0328(13) -0.0068(12) -0.0099(11) -0.0083(12)
C44 0.0373(13) 0.0356(13) 0.0340(13) 0.0023(10) -0.0126(11) -0.0066(10)
C45 0.0262(11) 0.0249(11) 0.0352(12) 0.0005(9) -0.0113(9) -0.0030(8)
C1X 0.048(5) 0.068(4) 0.042(4) 0.003(3) -0.013(3) -0.022(3)
C2X 0.078(6) 0.069(4) 0.081(6) 0.007(4) -0.005(5) -0.002(4)
C3X 0.090(7) 0.070(4) 0.084(5) 0.015(4) 0.017(5) -0.006(5)
C4X 0.127(8) 0.054(4) 0.098(5) 0.019(4) 0.014(6) -0.031(5)
C5X 0.112(8) 0.065(6) 0.096(5) -0.006(6) 0.002(7) 0.027(7)
C1Y 0.058(7) 0.080(7) 0.095(9) 0.034(6) 0.050(7) -0.005(6)
C2Y 0.065(6) 0.052(5) 0.085(6) 0.023(5) -0.001(6) -0.007(5)
C3Y 0.100(8) 0.080(7) 0.088(6) 0.011(5) 0.019(6) -0.006(7)
C4Y 0.134(11) 0.082(11) 0.074(6) 0.018(7) 0.021(7) -0.009(10)
C5Y 0.123(14) 0.063(9) 0.090(10) 0.011(8) 0.005(8) 0.022(9)
C10T 0.048(12) 0.068(8) 0.068(13) 0.009(9) -0.012(9) 0.011(9)
C1T 0.058(7) 0.070(6) 0.078(8) 0.003(7) -0.002(7) -0.005(5)
C2T 0.079(8) 0.065(6) 0.063(7) 0.026(6) 0.020(7) -0.010(6)
C3T 0.110(8) 0.068(6) 0.083(8) 0.011(7) 0.042(7) -0.029(6)
C4T 0.107(9) 0.060(7) 0.081(9) 0.016(7) 0.031(8) -0.006(7)
C5T 0.078(8) 0.070(7) 0.071(9) 0.010(7) 0.017(8) -0.004(6)
C6T 0.058(6) 0.061(6) 0.073(8) 0.015(6) 0.001(6) 0.000(5)

loop_
_atom_type_symbol
_atom_type_description
_atom_type_scat_dispersion_real
_atom_type_scat_dispersion_imag
_atom_type_scat_source
C C 0.0033 0.0000 'International Tables Vol C Tables 4.2.6.8 and 6.1.1.4'
H H 0.0000 0.0000 'International Tables Vol C Tables 4.2.6.8 and 6.1.1.4'
N N 0.0061 0.0000 'International Tables Vol C Tables 4.2.6.8 and 6.1.1.4'
O O 0.0106 0.0000 'International Tables Vol C Tables 4.2.6.8 and 6.1.1.4'

loop_
_geom_angle_atom_site_label_1
_geom_angle_atom_site_label_2
_geom_angle_atom_site_label_3
_geom_angle
C1 N1 N2 118.55(18)
N1 C1 O1 119.1(2)
N1 C1 C2 125.5(2)
O1 C1 C2 115.37(19)
C1 O1 C23A 116.7(6)
C1 O1 C23 114.7(6)
C23A O1 C23 19.6(11)
C15 C2 C3 120.99(18)
C15 C2 C1 116.13(18)
C3 C2 C1 122.86(19)
C4 C3 C2 118.87(19)
C3 C4 C13 120.26(19)
C3 C4 C5 126.14(19)
C13 C4 C5 113.57(18)
C4 C5 C6 106.01(17)
C4 C5 C17 104.19(17)
C6 C5 C17 106.11(17)
C7 C6 C11 120.1(2)
C7 C6 C5 126.3(2)
C11 C6 C5 113.57(19)
C6 C7 C8 119.2(2)
C9 C8 C7 120.7(2)
C8 C9 C10 120.8(3)
C11 C10 C9 118.6(2)
C10 C11 C6 120.5(2)
C10 C11 C12 126.3(2)
C6 C11 C12 113.2(2)
C11 C12 C22 106.12(17)
C11 C12 C13 105.86(17)
C22 C12 C13 104.64(17)
C14 C13 C4 121.51(19)
C14 C13 C12 126.26(19)
C4 C13 C12 112.22(17)
C13 C14 C15 118.97(19)
C2 C15 C14 119.36(18)
C2 C15 C16 115.47(18)
C14 C15 C16 125.16(19)
N2 C16 C15 124.1(2)
N2 C16 C39 115.01(18)
C15 C16 C39 120.72(18)
C16 N2 N1 120.07(18)
C18 C17 C22 120.3(2)
C18 C17 C5 126.4(2)
C22 C17 C5 113.27(19)
C17 C18 C19 119.0(2)
C20 C19 C18 120.6(2)
C19 C20 C21 120.4(2)
C22 C21 C20 119.6(2)
C21 C22 C17 120.1(2)
C21 C22 C12 126.6(2)
C17 C22 C12 113.32(19)
C24 N3 N4 118.85(19)
N3 C24 O2 119.1(2)
N3 C24 C25 125.0(2)
O2 C24 C25 115.84(19)
C24 O2 C46 116.2(2)
C38 C25 C26 120.96(19)
C38 C25 C24 116.03(18)
C26 C25 C24 123.0(2)
C27 C26 C25 118.3(2)
C26 C27 C36 121.46(19)
C26 C27 C28 125.7(2)
C36 C27 C28 112.77(19)
C40 C28 C29 106.88(19)
C40 C28 C27 103.98(19)
C29 C28 C27 105.33(17)
C30 C29 C34 120.5(2)
C30 C29 C28 126.0(2)
C34 C29 C28 113.6(2)
C29 C30 C31 118.8(3)
C32 C31 C30 120.6(3)
C31 C32 C33 120.7(2)
C34 C33 C32 119.2(3)
C33 C34 C29 120.2(2)
C33 C34 C35 126.6(2)
C29 C34 C35 113.1(2)
C36 C35 C34 106.0(2)
C36 C35 C45 104.41(18)
C34 C35 C45 106.29(18)
C37 C36 C27 120.78(19)
C37 C36 C35 126.2(2)
C27 C36 C35 112.99(18)
C36 C37 C38 119.08(19)
C25 C38 C37 119.41(18)
C25 C38 C39 115.79(18)
C37 C38 C39 124.80(19)
N4 C39 C38 123.83(19)
N4 C39 C16 113.17(18)
C38 C39 C16 122.97(19)
C39 N4 N3 120.47(18)
C41 C40 C45 120.2(2)
C41 C40 C28 125.6(2)
C45 C40 C28 114.1(2)
C40 C41 C42 118.9(2)
C43 C42 C41 120.4(2)
C42 C43 C44 120.8(3)
C45 C44 C43 118.9(3)
C44 C45 C40 120.7(2)
C44 C45 C35 126.5(2)
C40 C45 C35 112.7(2)
C3X C2X C1X 120.2(9)
C2X C3X C4X 123.8(9)
C3X C4X C5X 125.2(11)
C3Y C2Y C1Y 123.2(13)
C4Y C3Y C2Y 114.4(13)
C3Y C4Y C5Y 123.1(14)
C2T C1T C6T 120.6(14)
C2T C1T C10T 120.8(11)
C6T C1T C10T 118.6(11)
C1T C2T C3T 121.1(14)
C2T C3T C4T 117.3(14)
C5T C4T C3T 122.7(14)
C6T C5T C4T 118.1(13)
C5T C6T C1T 120.2(13)

loop_
_geom_bond_atom_site_label_1
_geom_bond_atom_site_label_2
_geom_bond_distance
N1 C1 1.298(3)
N1 N2 1.378(3)
C1 O1 1.350(3)
C1 C2 1.426(3)
O1 C23A 1.457(9)
O1 C23 1.486(10)
C2 C15 1.405(3)
C2 C3 1.413(3)
C3 C4 1.367(3)
C4 C13 1.421(3)
C4 C5 1.518(3)
C5 C6 1.519(3)
C5 C17 1.523(3)
C6 C7 1.386(3)
C6 C11 1.397(3)
C7 C8 1.395(4)
C8 C9 1.369(5)
C9 C10 1.399(4)
C10 C11 1.390(3)
C11 C12 1.524(3)
C12 C22 1.525(3)
C12 C13 1.527(3)
C13 C14 1.369(3)
C14 C15 1.413(3)
C15 C16 1.441(3)
C16 N2 1.308(3)
C16 C39 1.496(3)
C17 C18 1.392(3)
C17 C22 1.400(3)
C18 C19 1.397(4)
C19 C20 1.381(4)
C20 C21 1.393(4)
C21 C22 1.386(3)
N3 C24 1.298(3)
N3 N4 1.372(3)
C24 O2 1.347(3)
C24 C25 1.429(3)
O2 C46 1.445(3)
C25 C38 1.413(3)
C25 C26 1.414(3)
C26 C27 1.363(3)
C27 C36 1.422(3)
C27 C28 1.530(3)
C28 C40 1.516(3)
C28 C29 1.523(3)
C29 C30 1.391(4)
C29 C34 1.398(3)
C30 C31 1.396(4)
C31 C32 1.381(5)
C32 C33 1.391(4)
C33 C34 1.388(3)
C34 C35 1.528(4)
C35 C36 1.522(3)
C35 C45 1.529(3)
C36 C37 1.372(3)
C37 C38 1.415(3)
C38 C39 1.431(3)
C39 N4 1.309(3)
C40 C41 1.393(3)
C40 C45 1.399(3)
C41 C42 1.399(4)
C42 C43 1.381(4)
C43 C44 1.398(4)
C44 C45 1.379(4)
C1X C2X 1.458(12)
C2X C3X 1.438(10)
C3X C4X 1.440(10)
C4X C5X 1.455(13)
C1Y C2Y 1.457(13)
C2Y C3Y 1.453(11)
C3Y C4Y 1.450(12)
C4Y C5Y 1.454(14)
C10T C1T 1.517(18)
C1T C2T 1.363(12)
C1T C6T 1.383(12)
C2T C3T 1.381(12)
C3T C4T 1.390(12)
C4T C5T 1.382(12)
C5T C6T 1.376(12)
